data_4062944
_journal_name_full Organometallics
_journal_paper_doi 10.1021/om049778+
_journal_year 2004
_chemical_formula_sum 'C50 H94 B20 Li2 N2 O4 Si2 Yb'
_chemical_formula_weight 1246.57
_space_group_IT_number 60
_symmetry_cell_setting orthorhombic
_symmetry_space_group_name_Hall '-P 2n 2ab'
_symmetry_space_group_name_H-M 'P b c n'
_cell_angle_alpha 90.00
_cell_angle_beta 90.00
_cell_angle_gamma 90.00
_cell_formula_units_Z 4
_cell_length_a 14.893(3)
_cell_length_b 19.577(4)
_cell_length_c 23.115(5)
_cell_measurement_temperature 293(2)
_cell_volume 6739(2)
_diffrn_ambient_temperature 293(2)
_exptl_crystal_density_diffrn 1.229
_cod_depositor_comments
;
The following automatic conversions were performed:
'_symmetry_cell_setting' value 'Orthorhombic' changed to 'orthorhombic'
according to '/home/saulius/struct/CIF-dictionaries/cif_core.dic'
dictionary named 'cif_core.dic' version 2.4.1 from 2010-06-29.

Automatic conversion script
Id: cif_fix_enum 1527 2010-12-29 10:47:43Z saulius 
;
_cod_database_code 4062944

loop_
_symmetry_equiv_pos_as_xyz
'x, y, z'
'-x+1/2, -y+1/2, z+1/2'
'-x, y, -z+1/2'
'x+1/2, -y+1/2, -z'
'-x, -y, -z'
'x-1/2, y-1/2, -z-1/2'
'x, -y, z-1/2'
'-x-1/2, y-1/2, z'

loop_
_atom_site_label
_atom_site_type_symbol
_atom_site_fract_x
_atom_site_fract_y
_atom_site_fract_z
_atom_site_U_iso_or_equiv
_atom_site_adp_type
_atom_site_occupancy
_atom_site_symmetry_multiplicity
_atom_site_calc_flag
_atom_site_refinement_flags
_atom_site_disorder_assembly
_atom_site_disorder_group
Yb1 Yb 0.5000 0.840019(19) 0.7500 0.0680(3) Uani 1 2 d S . .
Si1 Si 0.48822(18) 0.89825(13) 0.90847(11) 0.0866(8) Uani 1 1 d . . .
C1 C 0.6131(7) 0.9233(4) 0.8028(4) 0.089(3) Uani 1 1 d . . .
C2 C 0.5883(7) 0.9438(4) 0.8743(4) 0.089(3) Uani 1 1 d . . .
B3 B 0.5686(11) 1.0009(5) 0.8219(5) 0.107(5) Uani 1 1 d . . .
H3 H 0.5003 1.0156 0.8087 0.129 Uiso 1 1 calc R . .
B4 B 0.6581(13) 0.9948(6) 0.7716(5) 0.120(5) Uani 1 1 d . . .
H4 H 0.6501 1.0055 0.7252 0.144 Uiso 1 1 calc R . .
B5 B 0.7291(8) 0.9316(6) 0.7964(5) 0.106(4) Uani 1 1 d . . .
H5 H 0.7691 0.9007 0.7661 0.127 Uiso 1 1 calc R . .
B6 B 0.6801(9) 0.8955(7) 0.8580(5) 0.104(4) Uani 1 1 d . . .
H6 H 0.6836 0.8406 0.8681 0.125 Uiso 1 1 calc R . .
B7 B 0.6160(14) 1.0243(7) 0.8895(6) 0.151(7) Uani 1 1 d . . .
H7 H 0.5792 1.0554 0.9213 0.182 Uiso 1 1 calc R . .
B8 B 0.6572(17) 1.0614(8) 0.8256(7) 0.170(9) Uani 1 1 d . . .
H8 H 0.6475 1.1156 0.8146 0.204 Uiso 1 1 calc R . .
B9 B 0.7550(13) 1.0160(8) 0.8097(6) 0.149(7) Uani 1 1 d . . .
H9 H 0.8107 1.0423 0.7879 0.179 Uiso 1 1 calc R . .
B10 B 0.7764(12) 0.9519(9) 0.8627(6) 0.141(7) Uani 1 1 d . . .
H10 H 0.8440 0.9351 0.8754 0.169 Uiso 1 1 calc R . .
B11 B 0.6858(13) 0.9582(9) 0.9125(6) 0.149(7) Uani 1 1 d . . .
H11 H 0.6955 0.9445 0.9582 0.179 Uiso 1 1 calc R . .
B12 B 0.7304(16) 1.0333(11) 0.8824(7) 0.193(10) Uani 1 1 d . . .
H12 H 0.7691 1.0699 0.9085 0.231 Uiso 1 1 calc R . .
C3 C 0.4007(9) 0.9623(5) 0.9210(4) 0.114(4) Uani 1 1 d . . .
H3A H 0.3494 0.9408 0.9384 0.172 Uiso 1 1 calc R . .
H3B H 0.3836 0.9825 0.8849 0.172 Uiso 1 1 calc R . .
H3C H 0.4233 0.9971 0.9464 0.172 Uiso 1 1 calc R . .
C4 C 0.5285(8) 0.8630(6) 0.9794(4) 0.115(4) Uani 1 1 d . . .
H4A H 0.4800 0.8397 0.9984 0.173 Uiso 1 1 calc R . .
H4B H 0.5492 0.8998 1.0035 0.173 Uiso 1 1 calc R . .
H4C H 0.5769 0.8316 0.9727 0.173 Uiso 1 1 calc R . .
C11 C 0.4460(6) 0.8295(3) 0.8616(3) 0.068(2) Uani 1 1 d . . .
C12 C 0.3651(6) 0.8318(3) 0.8260(4) 0.071(2) Uani 1 1 d . . .
H12A H 0.3285 0.8700 0.8218 0.086 Uiso 1 1 calc R . .
C13 C 0.3500(5) 0.7688(4) 0.7991(3) 0.0684(19) Uani 1 1 d . B .
C14 C 0.4366(9) 0.6532(4) 0.8087(5) 0.101(4) Uani 1 1 d . . .
H14A H 0.3982 0.6278 0.7855 0.122 Uiso 1 1 calc R . .
C15 C 0.5072(10) 0.6230(5) 0.8331(6) 0.121(5) Uani 1 1 d . . .
H15A H 0.5172 0.5767 0.8270 0.145 Uiso 1 1 calc R . .
C16 C 0.5662(9) 0.6602(6) 0.8678(6) 0.113(4) Uani 1 1 d . . .
H16A H 0.6159 0.6382 0.8835 0.135 Uiso 1 1 calc R . .
C17 C 0.5533(7) 0.7273(5) 0.8795(4) 0.093(3) Uani 1 1 d . . .
H17A H 0.5931 0.7505 0.9034 0.112 Uiso 1 1 calc R . .
C18 C 0.4792(5) 0.7617(4) 0.8552(4) 0.071(2) Uani 1 1 d . . .
C19 C 0.4193(6) 0.7242(4) 0.8179(3) 0.076(2) Uani 1 1 d . . .
C20 C 0.2753(8) 0.7463(5) 0.7596(3) 0.090(3) Uani 1 1 d . . .
H20A H 0.2839 0.6982 0.7512 0.108 Uiso 0.50 1 calc PR A 1
H20B H 0.2816 0.7708 0.7234 0.108 Uiso 0.50 1 calc PR A 1
H20C H 0.3006 0.7226 0.7265 0.108 Uiso 0.50 1 calc PR A 2
H20D H 0.2434 0.7861 0.7454 0.108 Uiso 0.50 1 calc PR A 2
C21 C 0.1782(14) 0.7559(9) 0.7810(7) 0.085(4) Uiso 0.50 1 d PD B 1
H21A H 0.1639 0.8042 0.7803 0.102 Uiso 0.50 1 calc PR B 1
H21B H 0.1379 0.7330 0.7543 0.102 Uiso 0.50 1 calc PR B 1
C22 C 0.1796(17) 0.6536(8) 0.8393(10) 0.110(7) Uiso 0.50 1 d PD B 1
H22A H 0.1373 0.6311 0.8144 0.165 Uiso 0.50 1 calc PR B 1
H22B H 0.1730 0.6366 0.8780 0.165 Uiso 0.50 1 calc PR B 1
H22C H 0.2395 0.6448 0.8259 0.165 Uiso 0.50 1 calc PR B 1
C23 C 0.0697(13) 0.7380(13) 0.8583(11) 0.136(8) Uiso 0.50 1 d PD B 1
H23A H 0.0308 0.7100 0.8352 0.204 Uiso 0.50 1 calc PR B 1
H23E H 0.0522 0.7850 0.8547 0.204 Uiso 0.50 1 calc PR B 1
H23F H 0.0653 0.7242 0.8981 0.204 Uiso 0.50 1 calc PR B 1
C21' C 0.2099(19) 0.6994(13) 0.7905(10) 0.142(9) Uiso 0.50 1 d PD B 2
H21C H 0.1662 0.6830 0.7626 0.170 Uiso 0.50 1 calc PR B 2
H21D H 0.2427 0.6600 0.8047 0.170 Uiso 0.50 1 calc PR B 2
C22' C 0.103(3) 0.6874(19) 0.8743(17) 0.249(19) Uiso 0.50 1 d PD B 2
H22D H 0.0660 0.6599 0.8497 0.373 Uiso 0.50 1 calc PR B 2
H22E H 0.0664 0.7161 0.8980 0.373 Uiso 0.50 1 calc PR B 2
H22F H 0.1393 0.6584 0.8984 0.373 Uiso 0.50 1 calc PR B 2
C23' C 0.096(3) 0.7766(16) 0.8077(17) 0.234(17) Uiso 0.50 1 d PD B 2
H23B H 0.0573 0.7498 0.7838 0.350 Uiso 0.50 1 calc PR B 2
H23C H 0.1290 0.8083 0.7840 0.350 Uiso 0.50 1 calc PR B 2
H23D H 0.0615 0.8012 0.8357 0.350 Uiso 0.50 1 calc PR B 2
O1 O 0.2825(6) 0.7470(4) 0.9608(4) 0.133(3) Uani 1 1 d D . .
C24 C 0.3207(14) 0.6808(7) 0.9605(7) 0.202(9) Uani 1 1 d D . .
H24A H 0.3518 0.6721 0.9244 0.242 Uiso 1 1 calc R . .
H24B H 0.2749 0.6462 0.9660 0.242 Uiso 1 1 calc R . .
C25 C 0.3842(14) 0.6815(10) 1.0096(10) 0.262(15) Uani 1 1 d D . .
H25A H 0.3901 0.6363 1.0263 0.315 Uiso 1 1 calc R . .
H25B H 0.4430 0.6970 0.9972 0.315 Uiso 1 1 calc R . .
C26 C 0.3462(14) 0.7284(10) 1.0512(7) 0.210(9) Uani 1 1 d D . .
H26A H 0.3932 0.7544 1.0702 0.251 Uiso 1 1 calc R . .
H26B H 0.3123 0.7039 1.0804 0.251 Uiso 1 1 calc R . .
C27 C 0.2866(12) 0.7742(8) 1.0175(6) 0.182(6) Uani 1 1 d D . .
H27A H 0.2272 0.7756 1.0346 0.218 Uiso 1 1 calc R . .
H27B H 0.3107 0.8202 1.0168 0.218 Uiso 1 1 calc R . .
O2 O 0.1762(6) 0.8772(4) 0.9072(3) 0.130(3) Uani 1 1 d D . .
C28 C 0.1598(11) 0.9380(7) 0.8734(5) 0.172(7) Uani 1 1 d D . .
H28A H 0.1106 0.9309 0.8466 0.207 Uiso 1 1 calc R . .
H28B H 0.2129 0.9508 0.8517 0.207 Uiso 1 1 calc R . .
C29 C 0.1369(19) 0.9911(7) 0.9158(10) 0.282(14) Uani 1 1 d D . .
H29A H 0.1905 1.0118 0.9320 0.338 Uiso 1 1 calc R . .
H29B H 0.0998 1.0264 0.8987 0.338 Uiso 1 1 calc R . .
C30 C 0.0877(17) 0.9529(9) 0.9594(10) 0.268(13) Uani 1 1 d D . .
H30A H 0.0245 0.9504 0.9494 0.321 Uiso 1 1 calc R . .
H30B H 0.0934 0.9746 0.9970 0.321 Uiso 1 1 calc R . .
C31 C 0.1278(14) 0.8846(9) 0.9603(6) 0.239(10) Uani 1 1 d D . .
H31A H 0.1680 0.8799 0.9930 0.287 Uiso 1 1 calc R . .
H31B H 0.0814 0.8499 0.9632 0.287 Uiso 1 1 calc R . .
N1 N 0.1620(7) 0.7299(5) 0.8386(4) 0.118(3) Uani 1 1 d D . .
Li1 Li 0.2451(13) 0.7915(8) 0.8897(7) 0.108(5) Uani 1 1 d . B .

loop_
_atom_site_aniso_label
_atom_site_aniso_U_11
_atom_site_aniso_U_22
_atom_site_aniso_U_33
_atom_site_aniso_U_23
_atom_site_aniso_U_13
_atom_site_aniso_U_12
Yb1 0.0715(4) 0.0654(3) 0.0672(4) 0.000 0.0000(3) 0.000
Si1 0.098(2) 0.0902(14) 0.0713(15) -0.0058(10) 0.0034(13) -0.0193(15)
C1 0.100(8) 0.091(6) 0.075(6) -0.006(4) 0.006(5) -0.025(5)
C2 0.109(9) 0.095(6) 0.064(5) -0.008(4) 0.009(5) -0.031(5)
B3 0.168(15) 0.068(6) 0.085(8) 0.005(5) 0.010(8) -0.016(7)
B4 0.183(17) 0.105(8) 0.071(7) 0.008(5) 0.013(8) -0.043(9)
B5 0.076(9) 0.136(10) 0.105(9) 0.010(7) 0.006(6) -0.044(7)
B6 0.100(10) 0.126(9) 0.086(8) 0.018(6) -0.009(7) -0.048(8)
B7 0.23(2) 0.117(10) 0.105(10) -0.033(8) 0.045(10) -0.106(12)
B8 0.28(3) 0.118(11) 0.115(13) -0.006(8) 0.077(14) -0.075(14)
B9 0.168(18) 0.187(14) 0.093(10) 0.005(9) -0.002(9) -0.119(13)
B10 0.125(13) 0.217(16) 0.081(9) 0.009(9) -0.010(8) -0.102(12)
B11 0.173(18) 0.184(15) 0.090(10) 0.017(9) -0.022(9) -0.107(14)
B12 0.24(2) 0.25(2) 0.086(11) -0.036(11) 0.027(11) -0.173(19)
C3 0.132(11) 0.107(7) 0.104(8) -0.031(5) 0.022(7) 0.005(7)
C4 0.116(9) 0.159(9) 0.071(6) -0.001(6) -0.005(5) -0.043(8)
C11 0.070(7) 0.064(4) 0.071(5) 0.002(3) 0.015(5) -0.005(4)
C12 0.074(6) 0.069(5) 0.072(5) -0.004(3) 0.008(4) 0.010(4)
C13 0.055(5) 0.071(4) 0.079(5) -0.015(4) 0.007(4) 0.005(4)
C14 0.100(10) 0.064(5) 0.140(9) -0.009(5) 0.046(7) -0.008(5)
C15 0.126(12) 0.072(6) 0.164(12) 0.011(6) 0.048(9) 0.028(7)
C16 0.090(9) 0.119(9) 0.129(10) 0.045(7) 0.029(8) 0.023(7)
C17 0.073(8) 0.102(7) 0.105(7) 0.025(5) 0.005(6) 0.005(6)
C18 0.057(6) 0.072(4) 0.085(6) 0.008(4) 0.013(4) -0.003(4)
C19 0.071(6) 0.078(5) 0.079(6) -0.004(4) 0.012(4) -0.007(4)
C20 0.079(7) 0.111(6) 0.081(7) -0.026(4) 0.002(4) -0.005(5)
O1 0.153(8) 0.138(6) 0.109(6) 0.023(4) 0.027(5) 0.004(6)
C24 0.23(2) 0.152(13) 0.22(2) 0.072(13) 0.066(18) 0.038(14)
C25 0.16(2) 0.35(3) 0.28(3) 0.17(3) 0.04(2) 0.10(2)
C26 0.150(19) 0.29(3) 0.184(18) 0.097(17) -0.020(14) -0.055(16)
C27 0.153(16) 0.257(19) 0.135(14) 0.004(13) -0.020(11) -0.012(14)
O2 0.138(7) 0.121(6) 0.130(6) -0.005(4) 0.022(5) 0.033(5)
C28 0.179(17) 0.190(14) 0.148(12) 0.018(10) 0.020(11) 0.083(12)
C29 0.35(4) 0.146(15) 0.34(3) 0.010(17) 0.06(3) 0.13(2)
C30 0.29(3) 0.20(2) 0.31(3) -0.025(18) 0.12(2) 0.13(2)
C31 0.26(2) 0.26(2) 0.192(17) -0.020(15) 0.124(17) 0.083(19)
N1 0.094(7) 0.122(7) 0.136(7) -0.027(5) 0.017(6) -0.006(5)
Li1 0.108(15) 0.130(13) 0.086(11) -0.017(8) 0.002(9) -0.033(11)

loop_
_geom_bond_atom_site_label_1
_geom_bond_atom_site_label_2
_geom_bond_distance
_geom_bond_site_symmetry_2
_geom_bond_publ_flag
Yb1 C1 2.643(9) . ?
Yb1 C1 2.643(9) 3_656 ?
Yb1 C12 2.674(9) . ?
Yb1 C12 2.674(9) 3_656 ?
Yb1 C11 2.709(7) . ?
Yb1 C11 2.709(7) 3_656 ?
Yb1 C13 2.869(8) . ?
Yb1 C13 2.869(8) 3_656 ?
Yb1 C18 2.891(8) 3_656 ?
Yb1 C18 2.891(8) . ?
Yb1 C19 3.008(8) 3_656 ?
Yb1 C19 3.008(8) . ?
Si1 C3 1.832(11) . ?
Si1 C11 1.838(8) . ?
Si1 C4 1.878(11) . ?
Si1 C2 1.908(9) . ?
C1 B6 1.709(16) . ?
C1 B4 1.711(14) . ?
C1 B3 1.716(14) . ?
C1 B5 1.741(15) . ?
C1 C2 1.742(11) . ?
C2 B7 1.666(13) . ?
C2 B3 1.674(14) . ?
C2 B6 1.705(17) . ?
C2 B11 1.722(18) . ?
B3 B4 1.77(2) . ?
B3 B7 1.774(19) . ?
B3 B8 1.78(2) . ?
B4 B5 1.73(2) . ?
B4 B9 1.74(2) . ?
B4 B8 1.804(19) . ?
B5 B9 1.725(17) . ?
B5 B10 1.734(17) . ?
B5 B6 1.749(15) . ?
B6 B11 1.76(2) . ?
B6 B10 1.814(17) . ?
B7 B12 1.72(3) . ?
B7 B11 1.74(3) . ?
B7 B8 1.758(18) . ?
B8 B9 1.75(3) . ?
B8 B12 1.79(3) . ?
B9 B12 1.75(2) . ?
B9 B10 1.78(2) . ?
B10 B11 1.78(2) . ?
B10 B12 1.79(3) . ?
B11 B12 1.76(2) . ?
C11 C18 1.425(10) . ?
C11 C12 1.459(12) . ?
C12 C13 1.400(9) . ?
C12 Li1 2.45(2) . ?
C13 C19 1.419(11) . ?
C13 C20 1.506(12) . ?
C13 Li1 2.650(19) . ?
C14 C15 1.331(17) . ?
C14 C19 1.429(10) . ?
C15 C16 1.395(17) . ?
C16 C17 1.355(12) . ?
C17 C18 1.411(13) . ?
C18 C19 1.441(11) . ?
C20 C21' 1.52(3) . ?
C20 C21 1.54(2) . ?
C21 N1 1.446(14) . ?
C22 N1 1.518(14) . ?
C23 N1 1.457(17) . ?
C21' N1 1.451(17) . ?
C22' N1 1.460(19) . ?
C23' N1 1.516(19) . ?
O1 C24 1.415(12) . ?
O1 C27 1.417(12) . ?
O1 Li1 1.94(2) . ?
C24 C25 1.478(16) . ?
C25 C26 1.444(18) . ?
C26 C27 1.482(14) . ?
O2 C31 1.429(10) . ?
O2 C28 1.445(10) . ?
O2 Li1 2.01(2) . ?
C28 C29 1.468(12) . ?
C29 C30 1.452(15) . ?
C30 C31 1.466(12) . ?
N1 Li1 2.093(18) . ?
